data_7157051
loop_
_publ_author_name
'Zhang, Chen'
'Shang, Xinye'
'Cheng, Yuyu'
'Li, Fushuai'
'Zhao, Hanhui'
'Li, Pengfei'
'Li, Wenjun'

_publ_section_title
;
 Enantioselective construction of 3-substituted 3-amino-2-oxindoles
 containing an N,N-ketal skeleton via organocatalyzed aza-addition of
 isatin imines.
;
_journal_issue 36
_journal_name_full 'Organic &amp; biomolecular chemistry'
_journal_page_first 8374
_journal_page_last 8378
_journal_paper_doi 10.1039/c9ob01870k
_journal_volume 17
_journal_year 2019
_chemical_formula_moiety 'C23 H24 Br N5 O3'
_chemical_formula_sum 'C23 H24 Br N5 O3'
_chemical_formula_weight 498.38
_space_group_crystal_system monoclinic
_space_group_IT_number 15
_space_group_name_Hall '-C 2yc'
_space_group_name_H-M_alt 'C 1 2/c 1'
_symmetry_space_group_name_Hall '-C 2yc'
_symmetry_space_group_name_H-M 'C 1 2/c 1'
_atom_sites_solution_hydrogens geom
_atom_sites_solution_primary dual
_audit_creation_date 2018-07-10
_audit_creation_method
;
Olex2 1.2
(compiled 2018.05.29 svn.r3508 for OlexSys, GUI svn.r5506)
;
_audit_update_record
;
2019-03-18 deposited with the CCDC.    2019-08-28 downloaded from the CCDC.
;
_cell_angle_alpha 90
_cell_angle_beta 108.4750(10)
_cell_angle_gamma 90
_cell_formula_units_Z 8
_cell_length_a 20.5473(9)
_cell_length_b 10.6285(4)
_cell_length_c 22.3229(10)
_cell_measurement_reflns_used 9910
_cell_measurement_temperature 100
_cell_measurement_theta_max 27.47
_cell_measurement_theta_min 2.35
_cell_volume 4623.8(3)
_computing_cell_refinement 'SAINT v8.37A (Bruker, 2015)'
_computing_data_reduction 'SAINT v8.37A (Bruker, 2015)'
_computing_molecular_graphics 'Olex2 (Dolomanov et al., 2009)'
_computing_publication_material 'Olex2 (Dolomanov et al., 2009)'
_computing_structure_refinement 'XL (Sheldrick, 2008)'
_computing_structure_solution 'ShelXT (Sheldrick, 2015)'
_diffrn_ambient_temperature 100
_diffrn_detector 'Bruker PHOTO 100 area detector'
_diffrn_detector_area_resol_mean 7.9
_diffrn_detector_type 'CCD area detector'
_diffrn_measured_fraction_theta_full 0.999
_diffrn_measured_fraction_theta_max 0.996
_diffrn_measurement_device 'three-circle diffractometer'
_diffrn_measurement_device_type 'Bruker PHOTO 100 area detector'
_diffrn_measurement_method '\w and \f scans'
_diffrn_radiation_monochromator 'mirror optics'
_diffrn_radiation_probe x-ray
_diffrn_radiation_type MoK\a
_diffrn_radiation_wavelength 0.71073
_diffrn_reflns_av_R_equivalents 0.0439
_diffrn_reflns_av_unetI/netI 0.0411
_diffrn_reflns_Laue_measured_fraction_full 0.999
_diffrn_reflns_Laue_measured_fraction_max 0.996
_diffrn_reflns_limit_h_max 26
_diffrn_reflns_limit_h_min -25
_diffrn_reflns_limit_k_max 11
_diffrn_reflns_limit_k_min -13
_diffrn_reflns_limit_l_max 29
_diffrn_reflns_limit_l_min -26
_diffrn_reflns_number 24501
_diffrn_reflns_point_group_measured_fraction_full 0.999
_diffrn_reflns_point_group_measured_fraction_max 0.996
_diffrn_reflns_theta_full 25.242
_diffrn_reflns_theta_max 27.540
_diffrn_reflns_theta_min 2.248
_diffrn_source 'microfocus sealed X-ray tube'
_diffrn_source_type 'Incoatec I\ms'
_diffrn_standards_number 0
_exptl_absorpt_coefficient_mu 1.812
_exptl_absorpt_correction_T_max 0.7454
_exptl_absorpt_correction_T_min 0.4868
_exptl_absorpt_correction_type multi-scan
_exptl_absorpt_process_details
'SADABS-2014/5 (Bruker,2014/5) was used for absorption correction. wR2(int) was 0.0884 before and 0.0556 after correction. The Ratio of minimum to maximum transmission is 0.6531. The \l/2 correction factor is Not present.'
_exptl_crystal_colour colourless
_exptl_crystal_colour_primary colourless
_exptl_crystal_density_diffrn 1.432
_exptl_crystal_description block
_exptl_crystal_F_000 2048
_exptl_crystal_size_max 0.35
_exptl_crystal_size_mid 0.34
_exptl_crystal_size_min 0.28
_refine_diff_density_max 1.034
_refine_diff_density_min -0.470
_refine_diff_density_rms 0.062
_refine_ls_extinction_coef 0.00100(11)
_refine_ls_extinction_expression Fc^*^=kFc[1+0.001xFc^2^\l^3^/sin(2\q)]^-1/4^
_refine_ls_extinction_method 'SHELXL-2014/7 (Sheldrick 2014'
_refine_ls_goodness_of_fit_ref 1.027
_refine_ls_hydrogen_treatment constr
_refine_ls_matrix_type full
_refine_ls_number_parameters 294
_refine_ls_number_reflns 5306
_refine_ls_number_restraints 0
_refine_ls_restrained_S_all 1.027
_refine_ls_R_factor_all 0.0464
_refine_ls_R_factor_gt 0.0330
_refine_ls_shift/su_max 0.001
_refine_ls_shift/su_mean 0.000
_refine_ls_structure_factor_coef Fsqd
_refine_ls_weighting_details 'w=1/[\s^2^(Fo^2^)+(0.0295P)^2^+6.3331P] where P=(Fo^2^+2Fc^2^)/3'
_refine_ls_weighting_scheme calc
_refine_ls_wR_factor_gt 0.0757
_refine_ls_wR_factor_ref 0.0812
_reflns_Friedel_coverage 0.000
_reflns_number_gt 4376
_reflns_number_total 5306
_reflns_threshold_expression 'I > 2\s(I)'
_cod_data_source_file c9ob01870k2.cif
_cod_data_source_block mo_cxy0417_0m
_cod_depositor_comments 'Adding full bibliography for 7157049--7157053.cif.'
_cod_database_code 7157051
_shelx_shelxl_version_number 2014/7
_shelx_space_group_comment
;
The symmetry employed for this shelxl refinement is uniquely defined
by the following loop, which should always be used as a source of
symmetry information in preference to the above space-group names.
They are only intended as comments.
;
_shelx_estimated_absorpt_t_max 0.631
_shelx_estimated_absorpt_t_min 0.570
_olex2_refinement_description
;
1. Fixed Uiso
 At 1.2 times of:
  All C(H) groups, All C(H,H) groups, All N(H) groups
 At 1.5 times of:
  All C(H,H,H) groups
2.a Secondary CH2 refined with riding coordinates:
 C6(H6A,H6B)
2.b Aromatic/amide H refined with riding coordinates:
 N1(H1), C8(H8), C9(H9), C10(H10), C12(H12), C16(H16), C17(H17), C19(H19),
 C21(H21), C22(H22)
2.c Idealised Me refined as rotating group:
 C1(H1A,H1B,H1C), C11(H11A,H11B,H11C), C14(H14A,H14B,H14C), C23(H23A,H23B,H23C)
;
_olex2_submission_special_instructions 'No special instructions were received'

loop_
_space_group_symop_operation_xyz
'x, y, z'
'-x, y, -z+1/2'
'x+1/2, y+1/2, z'
'-x+1/2, y+1/2, -z+1/2'
'-x, -y, -z'
'x, -y, z-1/2'
'-x+1/2, -y+1/2, -z'
'x+1/2, -y+1/2, z-1/2'

loop_
_atom_site_label
_atom_site_type_symbol
_atom_site_fract_x
_atom_site_fract_y
_atom_site_fract_z
_atom_site_U_iso_or_equiv
_atom_site_adp_type
_atom_site_occupancy
_atom_site_site_symmetry_order
_atom_site_calc_flag
_atom_site_refinement_flags_posn
Br1 Br 0.07782(2) 0.82426(2) 0.30760(2) 0.03432(9) Uani 1 1 d .
O1 O 0.48989(7) 0.90542(12) 0.42254(6) 0.0217(3) Uani 1 1 d .
O2 O 0.42134(7) 0.55858(14) 0.31981(7) 0.0302(3) Uani 1 1 d .
O3 O 0.38760(7) 0.87345(12) 0.34467(6) 0.0249(3) Uani 1 1 d .
N1 N 0.42926(8) 0.73806(14) 0.42703(7) 0.0178(3) Uani 1 1 d .
H1 H 0.4599 0.7259 0.4643 0.021 Uiso 1 1 calc R
N2 N 0.30607(8) 0.60158(14) 0.29691(7) 0.0211(3) Uani 1 1 d .
N3 N 0.39186(7) 0.53774(13) 0.44383(7) 0.0168(3) Uani 1 1 d .
N4 N 0.44173(8) 0.37009(14) 0.49408(8) 0.0221(3) Uani 1 1 d .
N5 N 0.37570(8) 0.53737(14) 0.49888(7) 0.0200(3) Uani 1 1 d .
C1 C 0.58108(11) 1.0452(2) 0.43960(10) 0.0332(5) Uani 1 1 d .
H1A H 0.5769 1.0593 0.4816 0.050 Uiso 1 1 calc GR
H1B H 0.5998 1.1208 0.4260 0.050 Uiso 1 1 calc GR
H1C H 0.6119 0.9740 0.4413 0.050 Uiso 1 1 calc GR
C2 C 0.51089(10) 1.01639(17) 0.39300(9) 0.0213(4) Uani 1 1 d .
C3 C 0.43178(9) 0.84352(16) 0.39297(8) 0.0177(4) Uani 1 1 d .
C4 C 0.37585(9) 0.64686(16) 0.40123(8) 0.0164(4) Uani 1 1 d .
C5 C 0.37292(10) 0.59686(17) 0.33426(9) 0.0208(4) Uani 1 1 d .
C6 C 0.28262(11) 0.55368(18) 0.23222(9) 0.0270(4) Uani 1 1 d .
H6A H 0.2396 0.5058 0.2258 0.032 Uiso 1 1 calc R
H6B H 0.3174 0.4945 0.2266 0.032 Uiso 1 1 calc R
C7 C 0.26990(10) 0.65504(17) 0.18222(9) 0.0221(4) Uani 1 1 d .
C8 C 0.30341(11) 0.77001(19) 0.19362(9) 0.0271(4) Uani 1 1 d .
H8 H 0.3339 0.7887 0.2345 0.032 Uiso 1 1 calc R
C9 C 0.29247(12) 0.8582(2) 0.14535(10) 0.0311(5) Uani 1 1 d .
H9 H 0.3151 0.9372 0.1535 0.037 Uiso 1 1 calc R
C10 C 0.24875(12) 0.8311(2) 0.08559(10) 0.0344(5) Uani 1 1 d .
H10 H 0.2419 0.8910 0.0526 0.041 Uiso 1 1 calc R
C11 C 0.46108(13) 1.1230(2) 0.38912(12) 0.0366(5) Uani 1 1 d .
H11A H 0.4159 1.0998 0.3602 0.055 Uiso 1 1 calc GR
H11B H 0.4775 1.1988 0.3734 0.055 Uiso 1 1 calc GR
H11C H 0.4576 1.1395 0.4312 0.055 Uiso 1 1 calc GR
C12 C 0.43164(9) 0.43807(17) 0.44274(9) 0.0216(4) Uani 1 1 d .
H12 H 0.4499 0.4194 0.4096 0.026 Uiso 1 1 calc R
C13 C 0.40637(9) 0.43396(17) 0.52706(9) 0.0201(4) Uani 1 1 d .
C14 C 0.40215(11) 0.3876(2) 0.58876(10) 0.0295(5) Uani 1 1 d .
H14A H 0.4472 0.3955 0.6211 0.044 Uiso 1 1 calc GR
H14B H 0.3880 0.2991 0.5847 0.044 Uiso 1 1 calc GR
H14C H 0.3685 0.4377 0.6011 0.044 Uiso 1 1 calc GR
C15 C 0.30358(9) 0.69366(16) 0.38927(8) 0.0164(4) Uani 1 1 d .
C16 C 0.27485(9) 0.76058(17) 0.42723(8) 0.0187(4) Uani 1 1 d .
H16 H 0.3012 0.7808 0.4694 0.022 Uiso 1 1 calc R
C17 C 0.20649(10) 0.79833(17) 0.40296(9) 0.0216(4) Uani 1 1 d .
H17 H 0.1854 0.8440 0.4284 0.026 Uiso 1 1 calc R
C18 C 0.16994(9) 0.76800(17) 0.34105(9) 0.0213(4) Uani 1 1 d .
C19 C 0.19750(10) 0.70099(17) 0.30145(9) 0.0225(4) Uani 1 1 d .
H19 H 0.1714 0.6811 0.2592 0.027 Uiso 1 1 calc R
C20 C 0.26521(10) 0.66494(16) 0.32723(8) 0.0185(4) Uani 1 1 d .
C21 C 0.22535(10) 0.6290(2) 0.12193(9) 0.0280(4) Uani 1 1 d .
H21 H 0.2019 0.5507 0.1137 0.034 Uiso 1 1 calc R
C22 C 0.21514(11) 0.7171(2) 0.07404(10) 0.0361(5) Uani 1 1 d .
H22 H 0.1848 0.6988 0.0330 0.043 Uiso 1 1 calc R
C23 C 0.51662(12) 0.9793(2) 0.32949(10) 0.0313(5) Uani 1 1 d .
H23A H 0.5443 0.9027 0.3341 0.047 Uiso 1 1 calc GR
H23B H 0.5385 1.0475 0.3134 0.047 Uiso 1 1 calc GR
H23C H 0.4707 0.9637 0.2998 0.047 Uiso 1 1 calc GR

loop_
_atom_site_aniso_label
_atom_site_aniso_U_11
_atom_site_aniso_U_22
_atom_site_aniso_U_33
_atom_site_aniso_U_23
_atom_site_aniso_U_13
_atom_site_aniso_U_12
Br1 0.01463(11) 0.04297(14) 0.04112(15) 0.01683(10) 0.00280(8) 0.00365(9)
O1 0.0237(7) 0.0207(6) 0.0193(7) 0.0033(5) 0.0045(5) -0.0068(5)
O2 0.0319(8) 0.0345(8) 0.0284(8) -0.0003(6) 0.0154(6) 0.0073(7)
O3 0.0252(7) 0.0233(7) 0.0220(7) 0.0055(5) 0.0013(6) -0.0022(6)
N1 0.0160(7) 0.0176(7) 0.0174(7) 0.0024(6) 0.0018(6) -0.0008(6)
N2 0.0255(8) 0.0202(7) 0.0169(8) -0.0016(6) 0.0056(6) -0.0001(7)
N3 0.0167(7) 0.0154(7) 0.0182(7) 0.0019(6) 0.0054(6) 0.0020(6)
N4 0.0192(8) 0.0174(7) 0.0275(9) 0.0031(6) 0.0042(7) 0.0006(6)
N5 0.0178(8) 0.0220(8) 0.0202(8) 0.0037(6) 0.0061(6) 0.0011(6)
C1 0.0334(12) 0.0376(12) 0.0284(11) -0.0028(9) 0.0095(9) -0.0166(10)
C2 0.0257(10) 0.0179(8) 0.0228(10) 0.0006(7) 0.0112(8) -0.0068(8)
C3 0.0195(9) 0.0154(8) 0.0196(9) -0.0007(7) 0.0082(7) 0.0002(7)
C4 0.0174(9) 0.0154(8) 0.0160(9) 0.0023(7) 0.0048(7) 0.0016(7)
C5 0.0254(10) 0.0167(8) 0.0206(9) 0.0023(7) 0.0078(8) 0.0011(8)
C6 0.0372(12) 0.0210(9) 0.0206(10) -0.0051(8) 0.0059(8) -0.0021(9)
C7 0.0231(10) 0.0242(9) 0.0203(9) -0.0029(7) 0.0085(8) 0.0046(8)
C8 0.0312(11) 0.0264(10) 0.0224(10) -0.0029(8) 0.0067(8) 0.0016(9)
C9 0.0361(12) 0.0260(10) 0.0349(12) 0.0040(9) 0.0164(10) 0.0059(9)
C10 0.0324(12) 0.0429(13) 0.0290(11) 0.0134(10) 0.0115(9) 0.0165(10)
C11 0.0436(14) 0.0212(10) 0.0527(14) 0.0014(10) 0.0261(11) -0.0004(10)
C12 0.0188(9) 0.0182(9) 0.0265(10) -0.0016(7) 0.0056(8) 0.0015(7)
C13 0.0153(9) 0.0195(9) 0.0235(9) 0.0022(7) 0.0036(7) -0.0030(7)
C14 0.0290(11) 0.0289(10) 0.0308(11) 0.0120(9) 0.0099(9) 0.0041(9)
C15 0.0149(8) 0.0148(8) 0.0185(9) 0.0045(7) 0.0042(7) 0.0003(7)
C16 0.0176(9) 0.0211(9) 0.0166(9) 0.0034(7) 0.0043(7) 0.0007(7)
C17 0.0202(9) 0.0214(9) 0.0256(10) 0.0072(7) 0.0105(8) 0.0040(7)
C18 0.0132(9) 0.0214(9) 0.0273(10) 0.0108(8) 0.0037(7) -0.0006(7)
C19 0.0192(9) 0.0231(9) 0.0205(10) 0.0042(7) -0.0004(7) -0.0056(8)
C20 0.0210(9) 0.0145(8) 0.0193(9) 0.0027(7) 0.0053(7) -0.0030(7)
C21 0.0213(10) 0.0347(11) 0.0256(10) -0.0045(9) 0.0040(8) 0.0016(9)
C22 0.0259(11) 0.0533(14) 0.0232(11) 0.0015(10) -0.0005(9) 0.0101(10)
C23 0.0394(12) 0.0328(11) 0.0260(11) -0.0026(9) 0.0165(9) -0.0076(10)

loop_
_atom_type_symbol
_atom_type_description
_atom_type_scat_dispersion_real
_atom_type_scat_dispersion_imag
_atom_type_scat_source
C C 0.0033 0.0016 'International Tables Vol C Tables 4.2.6.8 and 6.1.1.4'
H H 0.0000 0.0000 'International Tables Vol C Tables 4.2.6.8 and 6.1.1.4'
N N 0.0061 0.0033 'International Tables Vol C Tables 4.2.6.8 and 6.1.1.4'
O O 0.0106 0.0060 'International Tables Vol C Tables 4.2.6.8 and 6.1.1.4'
Br Br -0.2901 2.4595 'International Tables Vol C Tables 4.2.6.8 and 6.1.1.4'

loop_
_geom_angle_atom_site_label_1
_geom_angle_atom_site_label_2
_geom_angle_atom_site_label_3
_geom_angle
C3 O1 C2 120.78(14)
C3 N1 H1 120.4
C3 N1 C4 119.25(15)
C4 N1 H1 120.4
C5 N2 C6 122.98(17)
C5 N2 C20 111.27(15)
C20 N2 C6 125.62(16)
N5 N3 C4 120.95(14)
C12 N3 N5 109.62(15)
C12 N3 C4 128.58(16)
C12 N4 C13 103.46(15)
C13 N5 N3 102.38(15)
H1A C1 H1B 109.5
H1A C1 H1C 109.5
H1B C1 H1C 109.5
C2 C1 H1A 109.5
C2 C1 H1B 109.5
C2 C1 H1C 109.5
O1 C2 C1 101.71(15)
O1 C2 C11 109.59(16)
O1 C2 C23 109.30(15)
C11 C2 C1 111.56(18)
C11 C2 C23 113.23(18)
C23 C2 C1 110.83(17)
O1 C3 N1 108.31(15)
O3 C3 O1 127.52(16)
O3 C3 N1 124.17(17)
N1 C4 N3 106.64(14)
N1 C4 C5 113.77(15)
N1 C4 C15 115.57(14)
N3 C4 C5 106.40(13)
N3 C4 C15 112.40(14)
C15 C4 C5 101.82(14)
O2 C5 N2 127.13(18)
O2 C5 C4 125.55(17)
N2 C5 C4 107.29(15)
N2 C6 H6A 108.8
N2 C6 H6B 108.8
N2 C6 C7 113.99(15)
H6A C6 H6B 107.6
C7 C6 H6A 108.8
C7 C6 H6B 108.8
C8 C7 C6 122.19(17)
C8 C7 C21 119.20(18)
C21 C7 C6 118.54(18)
C7 C8 H8 119.9
C7 C8 C9 120.18(19)
C9 C8 H8 119.9
C8 C9 H9 119.9
C10 C9 C8 120.2(2)
C10 C9 H9 119.9
C9 C10 H10 120.1
C22 C10 C9 119.8(2)
C22 C10 H10 120.1
C2 C11 H11A 109.5
C2 C11 H11B 109.5
C2 C11 H11C 109.5
H11A C11 H11B 109.5
H11A C11 H11C 109.5
H11B C11 H11C 109.5
N3 C12 H12 124.9
N4 C12 N3 110.27(17)
N4 C12 H12 124.9
N4 C13 C14 121.98(17)
N5 C13 N4 114.27(16)
N5 C13 C14 123.74(18)
C13 C14 H14A 109.5
C13 C14 H14B 109.5
C13 C14 H14C 109.5
H14A C14 H14B 109.5
H14A C14 H14C 109.5
H14B C14 H14C 109.5
C16 C15 C4 130.77(16)
C16 C15 C20 120.53(17)
C20 C15 C4 108.60(16)
C15 C16 H16 120.5
C15 C16 C17 119.07(17)
C17 C16 H16 120.5
C16 C17 H17 120.6
C18 C17 C16 118.77(18)
C18 C17 H17 120.6
C17 C18 Br1 118.48(15)
C17 C18 C19 123.57(17)
C19 C18 Br1 117.93(14)
C18 C19 H19 122.0
C20 C19 C18 115.96(17)
C20 C19 H19 122.0
C15 C20 N2 110.34(16)
C19 C20 N2 127.51(17)
C19 C20 C15 122.10(18)
C7 C21 H21 119.9
C22 C21 C7 120.2(2)
C22 C21 H21 119.9
C10 C22 C21 120.3(2)
C10 C22 H22 119.8
C21 C22 H22 119.8
C2 C23 H23A 109.5
C2 C23 H23B 109.5
C2 C23 H23C 109.5
H23A C23 H23B 109.5
H23A C23 H23C 109.5
H23B C23 H23C 109.5

loop_
_geom_bond_atom_site_label_1
_geom_bond_atom_site_label_2
_geom_bond_distance
Br1 C18 1.8979(18)
O1 C2 1.481(2)
O1 C3 1.340(2)
O2 C5 1.210(2)
O3 C3 1.211(2)
N1 H1 0.8800
N1 C3 1.365(2)
N1 C4 1.441(2)
N2 C5 1.363(2)
N2 C6 1.461(2)
N2 C20 1.406(2)
N3 N5 1.371(2)
N3 C4 1.469(2)
N3 C12 1.343(2)
N4 C12 1.315(2)
N4 C13 1.367(3)
N5 C13 1.323(2)
C1 H1A 0.9800
C1 H1B 0.9800
C1 H1C 0.9800
C1 C2 1.518(3)
C2 C11 1.511(3)
C2 C23 1.512(3)
C4 C5 1.570(3)
C4 C15 1.507(2)
C6 H6A 0.9900
C6 H6B 0.9900
C6 C7 1.513(3)
C7 C8 1.386(3)
C7 C21 1.395(3)
C8 H8 0.9500
C8 C9 1.391(3)
C9 H9 0.9500
C9 C10 1.382(3)
C10 H10 0.9500
C10 C22 1.378(3)
C11 H11A 0.9800
C11 H11B 0.9800
C11 H11C 0.9800
C12 H12 0.9500
C13 C14 1.491(3)
C14 H14A 0.9800
C14 H14B 0.9800
C14 H14C 0.9800
C15 C16 1.374(3)
C15 C20 1.393(2)
C16 H16 0.9500
C16 C17 1.395(3)
C17 H17 0.9500
C17 C18 1.386(3)
C18 C19 1.388(3)
C19 H19 0.9500
C19 C20 1.381(3)
C21 H21 0.9500
C21 C22 1.386(3)
C22 H22 0.9500
C23 H23A 0.9800
C23 H23B 0.9800
C23 H23C 0.9800

loop_
_geom_torsion_atom_site_label_1
_geom_torsion_atom_site_label_2
_geom_torsion_atom_site_label_3
_geom_torsion_atom_site_label_4
_geom_torsion
Br1 C18 C19 C20 178.28(13)
N1 C4 C5 O2 49.0(2)
N1 C4 C5 N2 -132.67(15)
N1 C4 C15 C16 -48.2(3)
N1 C4 C15 C20 128.02(16)
N2 C6 C7 C8 26.1(3)
N2 C6 C7 C21 -156.94(18)
N3 N5 C13 N4 1.0(2)
N3 N5 C13 C14 -177.64(17)
N3 C4 C5 O2 -68.1(2)
N3 C4 C5 N2 110.22(16)
N3 C4 C15 C16 74.5(2)
N3 C4 C15 C20 -109.26(16)
N5 N3 C4 N1 80.65(19)
N5 N3 C4 C5 -157.59(15)
N5 N3 C4 C15 -47.0(2)
N5 N3 C12 N4 1.1(2)
C2 O1 C3 O3 -7.6(3)
C2 O1 C3 N1 172.99(15)
C3 O1 C2 C1 -174.61(16)
C3 O1 C2 C11 67.2(2)
C3 O1 C2 C23 -57.4(2)
C3 N1 C4 N3 172.43(15)
C3 N1 C4 C5 55.5(2)
C3 N1 C4 C15 -61.8(2)
C4 N1 C3 O1 -172.42(15)
C4 N1 C3 O3 8.2(3)
C4 N3 N5 C13 -171.52(15)
C4 N3 C12 N4 170.41(16)
C4 C15 C16 C17 176.52(17)
C4 C15 C20 N2 0.50(19)
C4 C15 C20 C19 -177.15(16)
C5 N2 C6 C7 -102.1(2)
C5 N2 C20 C15 -6.0(2)
C5 N2 C20 C19 171.52(18)
C5 C4 C15 C16 -172.06(18)
C5 C4 C15 C20 4.21(18)
C6 N2 C5 O2 2.8(3)
C6 N2 C5 C4 -175.41(15)
C6 N2 C20 C15 178.08(16)
C6 N2 C20 C19 -4.4(3)
C6 C7 C8 C9 177.01(19)
C6 C7 C21 C22 -176.69(19)
C7 C8 C9 C10 -0.7(3)
C7 C21 C22 C10 -0.1(3)
C8 C7 C21 C22 0.3(3)
C8 C9 C10 C22 0.9(3)
C9 C10 C22 C21 -0.5(3)
C12 N3 N5 C13 -1.25(19)
C12 N3 C4 N1 -87.6(2)
C12 N3 C4 C5 34.2(2)
C12 N3 C4 C15 144.79(18)
C12 N4 C13 N5 -0.4(2)
C12 N4 C13 C14 178.28(17)
C13 N4 C12 N3 -0.4(2)
C15 C4 C5 O2 174.07(18)
C15 C4 C5 N2 -7.64(18)
C15 C16 C17 C18 -0.6(3)
C16 C15 C20 N2 177.22(15)
C16 C15 C20 C19 -0.4(3)
C16 C17 C18 Br1 -178.06(13)
C16 C17 C18 C19 0.4(3)
C17 C18 C19 C20 -0.2(3)
C18 C19 C20 N2 -177.04(17)
C18 C19 C20 C15 0.2(3)
C20 N2 C5 O2 -173.23(18)
C20 N2 C5 C4 8.52(19)
C20 N2 C6 C7 73.4(2)
C20 C15 C16 C17 0.6(3)
C21 C7 C8 C9 0.1(3)
